data_7128110
loop_
_publ_author_name
'Xiao, Jun-An'
'Li, Jin-Lian'
'Cheng, Xiu-Liang'
'Chen, Kai'
'Peng, Hai'
'Chen, Wen-Qiang'
'Su, Wei'
'Huang, Yan-Min'
'Yang, Hua'

_publ_section_title
;
 Enantioselective formal [3+2]-cycloadditions to access spirooxindoles
 bearing four contiguous stereocenters through synergistic catalysis.
;
_journal_issue 36
_journal_name_full 'Chemical communications (Cambridge, England)'
_journal_page_first 4456
_journal_page_last 4459
_journal_paper_doi 10.1039/d0cc07957j
_journal_volume 57
_journal_year 2021
_chemical_formula_sum 'C112 H96 Cl4 N4 O8'
_chemical_formula_weight 1767.730
_space_group_IT_number 14
_space_group_name_Hall '-P 2yn'
_space_group_name_H-M_alt 'P 1 21/n 1'
_symmetry_Int_Tables_number 14
_symmetry_space_group_name_Hall '-P 2yn'
_symmetry_space_group_name_H-M 'P 1 21/n 1'
_audit_creation_date 2020-04-27
_audit_creation_method Olex2
_audit_update_record
;
2020-10-29 deposited with the CCDC.	2021-03-29 downloaded from the CCDC.
;
_cell_angle_alpha 90.000
_cell_angle_beta 97.614(2)
_cell_angle_gamma 90.000
_cell_formula_units_Z 1
_cell_length_a 9.5170(5)
_cell_length_b 16.0000(8)
_cell_length_c 14.7989(8)
_cell_volume 2233.6(2)
_refine_ls_R_factor_all 0.131
_cod_data_source_file d0cc07957j2.cif
_cod_data_source_block xiao1122_1_0m
_cod_depositor_comments 'Adding full bibliography for 7128109--7128111.cif.'
_cod_original_sg_symbol_Hall -P_2yn
_cod_database_code 7128110

loop_
_symmetry_equiv_pos_site_id
_symmetry_equiv_pos_as_xyz
1 x,y,z
2 1/2-x,1/2+y,1/2-z
3 -x,-y,-z
4 1/2+x,1/2-y,1/2+z

loop_
_atom_site_aniso_label
_atom_site_aniso_U_11
_atom_site_aniso_U_22
_atom_site_aniso_U_33
_atom_site_aniso_U_12
_atom_site_aniso_U_13
_atom_site_aniso_U_23
Cl1 0.0727(5) 0.0912(6) 0.0685(5) 0.0214(4) 0.0385(4) 0.0094(4)
O2 0.0486(10) 0.0335(9) 0.0882(13) -0.0029(7) 0.0156(9) 0.0010(8)
C7 0.0326(11) 0.0310(11) 0.0392(12) 0.0004(9) 0.0041(9) 0.0000(9)
N1 0.0361(10) 0.0353(10) 0.0447(11) 0.0040(8) 0.0045(8) -0.0063(8)
C6 0.0358(12) 0.0374(12) 0.0315(11) 0.0016(10) 0.0031(9) 0.0024(9)
C23 0.0369(12) 0.0386(12) 0.0515(14) 0.0035(10) 0.0075(10) 0.0071(10)
C5 0.0352(12) 0.0417(13) 0.0309(11) 0.0021(10) 0.0002(9) 0.0001(10)
C21 0.0383(12) 0.0461(13) 0.0309(11) 0.0075(10) 0.0088(10) 0.0014(10)
C25 0.0371(12) 0.0355(12) 0.0376(12) 0.0003(9) 0.0087(10) 0.0053(9)
C10 0.0399(13) 0.0286(11) 0.0509(14) 0.0025(9) 0.0068(10) -0.0009(10)
C9 0.0430(14) 0.0420(13) 0.0578(15) 0.0068(10) 0.0045(11) -0.0153(11)
C8 0.0332(12) 0.0364(13) 0.0442(13) -0.0014(10) 0.0008(10) -0.0031(10)
C24 0.0426(13) 0.0366(12) 0.0439(13) 0.0059(10) 0.0126(10) 0.0028(10)
C12 0.0422(15) 0.0473(15) 0.0715(18) 0.0081(11) 0.0155(13) 0.0077(13)
C1 0.0493(14) 0.0401(14) 0.0520(14) 0.0046(11) 0.0132(11) 0.0088(11)
C4 0.0419(13) 0.0629(16) 0.0376(12) 0.0084(11) 0.0098(10) 0.0069(11)
C22 0.0352(12) 0.0429(13) 0.0498(13) 0.0012(10) 0.0012(10) 0.0014(11)
C11 0.0481(15) 0.0418(13) 0.0525(14) 0.0043(11) 0.0089(12) -0.0037(11)
C2 0.0638(17) 0.0465(15) 0.0678(17) 0.0045(13) 0.0202(14) 0.0210(13)
C15 0.0471(15) 0.0559(15) 0.0516(15) 0.0091(12) 0.0080(12) -0.0070(12)
C3 0.0565(16) 0.0674(18) 0.0574(16) 0.0013(14) 0.0185(13) 0.0273(14)
C20 0.0576(16) 0.0627(16) 0.0420(13) 0.0139(12) 0.0121(12) 0.0107(12)
C16 0.0587(17) 0.0580(16) 0.0448(14) -0.0039(13) -0.0065(12) -0.0020(12)
C13 0.0442(15) 0.0486(15) 0.0706(19) 0.0013(11) -0.0068(13) 0.0061(13)
O1 0.130(2) 0.1197(19) 0.0826(16) 0.0503(15) 0.0618(15) 0.0459(15)
C28 0.0749(19) 0.0735(19) 0.0547(16) 0.0264(15) 0.0230(14) 0.0119(15)
C14 0.0658(18) 0.0608(17) 0.0497(15) 0.0077(14) -0.0011(13) -0.0036(13)
C26 0.0434(15) 0.0573(16) 0.0772(19) 0.0008(13) 0.0142(13) 0.0063(13)
C17 0.0614(18) 0.086(2) 0.0613(18) -0.0108(15) -0.0092(15) -0.0169(16)
C19 0.080(2) 0.090(2) 0.0412(15) 0.0352(19) -0.0004(15) 0.0124(15)
C18 0.061(2) 0.107(3) 0.0491(17) 0.0209(19) -0.0147(14) -0.0162(18)
C27 0.0405(17) 0.086(3) 0.103(3) 0.0168(18) 0.0046(16) -0.009(2)

loop_
_atom_site_label
_atom_site_type_symbol
_atom_site_fract_x
_atom_site_fract_y
_atom_site_fract_z
_atom_site_occupancy
_atom_site_symmetry_multiplicity
_atom_site_Wyckoff_symbol
_atom_site_attached_hydrogens
_atom_site_calc_flag
_atom_site_thermal_displace_type
_atom_site_U_iso_or_equiv
Cl1 Cl 0.5943(1) 0.1498(0) 0.4844(0) 1.000 4 e ? d Uani 0.0748(3)
O2 O 0.9951(2) 0.2845(1) 0.2869(1) 1.000 4 e ? d Uani 0.0562(5)
C7 C 1.0040(2) 0.1321(1) 0.2952(1) 1.000 4 e ? d Uani 0.0343(5)
N1 N 0.8339(2) 0.2124(1) 0.3587(1) 1.000 4 e ? d Uani 0.0388(4)
C6 C 0.9063(2) 0.0773(1) 0.3417(1) 1.000 4 e ? d Uani 0.0350(5)
C23 C 1.2104(2) 0.0449(1) 0.2746(2) 1.000 4 e ? d Uani 0.0422(5)
H23 H 1.1973 -0.0069 0.3077 1.000 4 e ? calc Uiso 0.05100
C5 C 0.8102(2) 0.1281(1) 0.3797(1) 1.000 4 e ? d Uani 0.0363(5)
C21 C 0.8676(2) 0.1212(1) 0.1300(1) 1.000 4 e ? d Uani 0.0381(5)
C25 C 1.0067(2) 0.1210(1) 0.1910(1) 1.000 4 e ? d Uani 0.0364(5)
H25 H 1.0596 0.1689 0.1720 1.000 4 e ? calc Uiso 0.04400
C10 C 0.6057(2) 0.2882(1) 0.3138(2) 1.000 4 e ? d Uani 0.0398(5)
C9 C 0.7477(2) 0.2858(1) 0.3733(2) 1.000 4 e ? d Uani 0.0478(6)
H9A H 0.8005 0.3357 0.3617 1.000 4 e ? calc Uiso 0.05700
H9B H 0.7319 0.2871 0.4366 1.000 4 e ? calc Uiso 0.05700
C8 C 0.9492(2) 0.2192(1) 0.3121(2) 1.000 4 e ? d Uani 0.0383(5)
C24 C 1.1021(2) 0.0451(1) 0.1845(1) 1.000 4 e ? d Uani 0.0405(5)
H24 H 1.0433 -0.0052 0.1846 1.000 4 e ? calc Uiso 0.04900
C12 C 0.3591(3) 0.3253(1) 0.2949(2) 1.000 4 e ? d Uani 0.0530(6)
H12 H 0.2812 0.3464 0.3193 1.000 4 e ? calc Uiso 0.06400
C1 C 0.9079(2) -0.0078(1) 0.3556(2) 1.000 4 e ? d Uani 0.0466(6)
H1 H 0.9722 -0.0414 0.3303 1.000 4 e ? calc Uiso 0.05600
C4 C 0.7165(2) 0.0921(2) 0.4326(2) 1.000 4 e ? d Uani 0.0471(6)
C22 C 1.1618(2) 0.1186(1) 0.3303(2) 1.000 4 e ? d Uani 0.0430(5)
H22A H 1.1744 0.1052 0.3948 1.000 4 e ? calc Uiso 0.05200
H22B H 1.2161 0.1685 0.3211 1.000 4 e ? calc Uiso 0.05200
C11 C 0.4884(2) 0.3196(1) 0.3485(2) 1.000 4 e ? d Uani 0.0473(6)
H11 H 0.4970 0.3370 0.4089 1.000 4 e ? calc Uiso 0.05700
C2 C 0.8123(3) -0.0426(2) 0.4076(2) 1.000 4 e ? d Uani 0.0583(7)
H2 H 0.8122 -0.1001 0.4170 1.000 4 e ? calc Uiso 0.07000
C15 C 0.5898(3) 0.2627(2) 0.2240(2) 1.000 4 e ? d Uani 0.0514(6)
H15 H 0.6670 0.2408 0.1995 1.000 4 e ? calc Uiso 0.06200
C3 C 0.7177(3) 0.0069(2) 0.4457(2) 1.000 4 e ? d Uani 0.0595(7)
H3 H 0.6541 -0.0173 0.4806 1.000 4 e ? calc Uiso 0.07100
C20 C 0.8342(3) 0.1870(2) 0.0702(2) 1.000 4 e ? d Uani 0.0536(6)
H20 H 0.8983 0.2307 0.0686 1.000 4 e ? calc Uiso 0.06400
C16 C 0.7688(3) 0.0578(2) 0.1303(2) 1.000 4 e ? d Uani 0.0550(7)
H16 H 0.7885 0.0122 0.1689 1.000 4 e ? calc Uiso 0.06600
C13 C 0.3450(3) 0.3003(1) 0.2060(2) 1.000 4 e ? d Uani 0.0558(7)
H13 H 0.2576 0.3042 0.1698 1.000 4 e ? calc Uiso 0.06700
O1 O 1.1760(3) 0.1005(2) 0.0493(2) 1.000 4 e ? d Uani 0.1064(9)
C28 C 1.1718(3) 0.0439(2) 0.1000(2) 1.000 4 e ? d Uani 0.0664(8)
H28 H 1.2156 -0.0055 0.0861 1.000 4 e ? calc Uiso 0.08000
C14 C 0.4605(3) 0.2694(2) 0.1704(2) 1.000 4 e ? d Uani 0.0596(7)
H14 H 0.4514 0.2529 0.1096 1.000 4 e ? calc Uiso 0.07200
C26 C 1.3621(3) 0.0505(2) 0.2599(2) 1.000 4 e ? d Uani 0.0588(7)
H26 H 1.3933 0.1012 0.2391 1.000 4 e ? calc Uiso 0.07100
C17 C 0.6410(3) 0.0615(2) 0.0736(2) 1.000 4 e ? d Uani 0.0712(8)
H17 H 0.5744 0.0193 0.0759 1.000 4 e ? calc Uiso 0.08500
C19 C 0.7074(3) 0.1888(2) 0.0129(2) 1.000 4 e ? d Uani 0.0712(8)
H19 H 0.6876 0.2332 -0.0272 1.000 4 e ? calc Uiso 0.08500
C18 C 0.6119(3) 0.1265(2) 0.0146(2) 1.000 4 e ? d Uani 0.0743(9)
H18 H 0.5267 0.1280 -0.0242 1.000 4 e ? calc Uiso 0.08900
C27 C 1.4539(3) -0.0094(3) 0.2738(3) 1.000 4 e ? d Uani 0.0771(9)
H27A H 1.423(3) -0.063(2) 0.295(2) 1.000 4 e ? d Uiso 0.098(12)
H27B H 1.545(3) 0.000(2) 0.267(2) 1.000 4 e ? d Uiso 0.097(11)

loop_
_atom_type_symbol
_atom_type_oxidation_number
_atom_type_radius_bond
Cl ? 1.200
O ? 1.200
C ? 1.200
N ? 1.200
H ? 1.200

loop_
_geom_angle_atom_site_label_1
_geom_angle_atom_site_label_2
_geom_angle_atom_site_label_3
_geom_angle_site_symmetry_1
_geom_angle_site_symmetry_2
_geom_angle_site_symmetry_3
_geom_angle
_geom_angle_publ_flag
C6 C7 C25 . . . 118.53(16) no
C6 C7 C8 . . . 102.21(16) no
C6 C7 C22 . . . 113.43(17) no
C8 C7 C25 . . . 108.60(16) no
C8 C7 C22 . . . 114.47(17) no
C22 C7 C25 . . . 100.11(16) no
C5 N1 C9 . . . 128.75(18) no
C8 N1 C5 . . . 110.36(16) no
C8 N1 C9 . . . 120.65(18) no
C5 C6 C7 . . . 108.82(17) no
C1 C6 C7 . . . 130.33(19) no
C1 C6 C5 . . . 120.67(19) no
C24 C23 H23 . . . 108.20 no
C22 C23 H23 . . . 108.20 no
C22 C23 C24 . . . 104.05(16) no
C26 C23 H23 . . . 108.20 no
C26 C23 C24 . . . 114.5(2) no
C26 C23 C22 . . . 113.34(19) no
C6 C5 N1 . . . 109.59(18) no
C4 C5 N1 . . . 130.9(2) no
C4 C5 C6 . . . 119.4(2) no
C20 C21 C25 . . . 119.7(2) no
C16 C21 C25 . . . 122.9(2) no
C16 C21 C20 . . . 117.4(2) no
C7 C25 H25 . . . 105.80 no
C21 C25 C7 . . . 117.88(16) no
C21 C25 H25 . . . 105.80 no
C21 C25 C24 . . . 116.67(18) no
C24 C25 C7 . . . 103.95(15) no
C24 C25 H25 . . . 105.80 no
C11 C10 C9 . . . 119.7(2) no
C15 C10 C9 . . . 121.9(2) no
C15 C10 C11 . . . 118.3(2) no
N1 C9 C10 . . . 114.15(17) no
N1 C9 H9A . . . 108.70 no
N1 C9 H9B . . . 108.70 no
C10 C9 H9A . . . 108.70 no
C10 C9 H9B . . . 108.70 no
H9A C9 H9B . . . 107.60 no
O2 C8 C7 . . . 126.5(2) no
O2 C8 N1 . . . 124.57(19) no
N1 C8 C7 . . . 108.90(18) no
C23 C24 H24 . . . 107.90 no
C25 C24 C23 . . . 106.06(16) no
C25 C24 H24 . . . 107.90 no
C28 C24 C23 . . . 113.36(19) no
C28 C24 C25 . . . 113.40(18) no
C28 C24 H24 . . . 107.90 no
C11 C12 H12 . . . 119.90 no
C13 C12 H12 . . . 119.90 no
C13 C12 C11 . . . 120.2(2) no
C6 C1 H1 . . . 120.50 no
C6 C1 C2 . . . 119.0(2) no
C2 C1 H1 . . . 120.50 no
C5 C4 Cl1 . . . 123.06(18) no
C3 C4 Cl1 . . . 117.16(18) no
C3 C4 C5 . . . 119.8(2) no
C7 C22 C23 . . . 105.94(17) no
C7 C22 H22A . . . 110.50 no
C7 C22 H22B . . . 110.50 no
C23 C22 H22A . . . 110.50 no
C23 C22 H22B . . . 110.50 no
H22A C22 H22B . . . 108.70 no
C10 C11 H11 . . . 119.50 no
C12 C11 C10 . . . 121.0(2) no
C12 C11 H11 . . . 119.50 no
C1 C2 H2 . . . 119.60 no
C3 C2 C1 . . . 120.7(2) no
C3 C2 H2 . . . 119.60 no
C10 C15 H15 . . . 119.70 no
C14 C15 C10 . . . 120.5(2) no
C14 C15 H15 . . . 119.70 no
C4 C3 H3 . . . 119.80 no
C2 C3 C4 . . . 120.4(2) no
C2 C3 H3 . . . 119.80 no
C21 C20 H20 . . . 119.50 no
C19 C20 C21 . . . 121.1(3) no
C19 C20 H20 . . . 119.50 no
C21 C16 H16 . . . 119.70 no
C21 C16 C17 . . . 120.6(2) no
C17 C16 H16 . . . 119.70 no
C12 C13 H13 . . . 120.20 no
C12 C13 C14 . . . 119.6(2) no
C14 C13 H13 . . . 120.20 no
C24 C28 H28 . . . 117.30 no
O1 C28 C24 . . . 125.4(2) no
O1 C28 H28 . . . 117.30 no
C15 C14 H14 . . . 119.80 no
C13 C14 C15 . . . 120.4(2) no
C13 C14 H14 . . . 119.80 no
C23 C26 H26 . . . 117.30 no
C27 C26 C23 . . . 125.4(3) no
C27 C26 H26 . . . 117.30 no
C16 C17 H17 . . . 119.70 no
C18 C17 C16 . . . 120.6(3) no
C18 C17 H17 . . . 119.70 no
C20 C19 H19 . . . 119.70 no
C18 C19 C20 . . . 120.6(3) no
C18 C19 H19 . . . 119.70 no
C17 C18 H18 . . . 120.20 no
C19 C18 C17 . . . 119.6(3) no
C19 C18 H18 . . . 120.20 no
C26 C27 H27A . . . 118.4(19) no
C26 C27 H27B . . . 120.(2) no
H27A C27 H27B . . . 121.(3) no

loop_
_geom_bond_atom_site_label_1
_geom_bond_atom_site_label_2
_geom_bond_site_symmetry_1
_geom_bond_site_symmetry_2
_geom_bond_distance
_geom_bond_publ_flag
Cl1 C4 . . 1.741(2) no
O2 C8 . . 1.210(2) no
C7 C6 . . 1.509(3) no
C7 C25 . . 1.555(3) no
C7 C8 . . 1.521(3) no
C7 C22 . . 1.538(3) no
N1 C5 . . 1.410(3) no
N1 C9 . . 1.465(3) no
N1 C8 . . 1.375(3) no
C6 C5 . . 1.396(3) no
C6 C1 . . 1.377(3) no
C23 H23 . . 0.9800 no
C23 C24 . . 1.572(3) no
C23 C22 . . 1.544(3) no
C23 C26 . . 1.491(3) no
C5 C4 . . 1.387(3) no
C21 C25 . . 1.500(3) no
C21 C20 . . 1.386(3) no
C21 C16 . . 1.383(3) no
C25 H25 . . 0.9800 no
C25 C24 . . 1.527(3) no
C10 C9 . . 1.512(3) no
C10 C11 . . 1.384(3) no
C10 C15 . . 1.379(3) no
C9 H9A . . 0.9700 no
C9 H9B . . 0.9700 no
C24 H24 . . 0.9800 no
C24 C28 . . 1.492(3) no
C12 H12 . . 0.9300 no
C12 C11 . . 1.375(3) no
C12 C13 . . 1.364(4) no
C1 H1 . . 0.9300 no
C1 C2 . . 1.384(3) no
C4 C3 . . 1.377(3) no
C22 H22A . . 0.9700 no
C22 H22B . . 0.9700 no
C11 H11 . . 0.9300 no
C2 H2 . . 0.9300 no
C2 C3 . . 1.375(3) no
C15 H15 . . 0.9300 no
C15 C14 . . 1.378(3) no
C3 H3 . . 0.9300 no
C20 H20 . . 0.9300 no
C20 C19 . . 1.380(4) no
C16 H16 . . 0.9300 no
C16 C17 . . 1.384(4) no
C13 H13 . . 0.9300 no
C13 C14 . . 1.373(4) no
O1 C28 . . 1.179(3) no
C28 H28 . . 0.9300 no
C14 H14 . . 0.9300 no
C26 H26 . . 0.9300 no
C26 C27 . . 1.295(4) no
C17 H17 . . 0.9300 no
C17 C18 . . 1.362(4) no
C19 H19 . . 0.9300 no
C19 C18 . . 1.352(4) no
C18 H18 . . 0.9300 no
C27 H27A . . 0.98(3) no
C27 H27B . . 0.90(3) no

loop_
_geom_torsion_atom_site_label_1
_geom_torsion_atom_site_label_2
_geom_torsion_atom_site_label_3
_geom_torsion_atom_site_label_4
_geom_torsion_site_symmetry_1
_geom_torsion_site_symmetry_2
_geom_torsion_site_symmetry_3
_geom_torsion_site_symmetry_4
_geom_torsion
_geom_torsion_publ_flag
Cl1 C4 C3 C2 . . . . -179.4(2) no
C7 C6 C5 N1 . . . . 2.2(2) no
C7 C6 C5 C4 . . . . -174.79(18) no
C7 C6 C1 C2 . . . . 174.5(2) no
C7 C25 C24 C23 . . . . -29.5(2) no
C7 C25 C24 C28 . . . . -154.6(2) no
N1 C5 C4 Cl1 . . . . 2.9(3) no
N1 C5 C4 C3 . . . . -177.4(2) no
C6 C7 C25 C21 . . . . 50.4(3) no
C6 C7 C25 C24 . . . . -80.5(2) no
C6 C7 C8 O2 . . . . -179.8(2) no
C6 C7 C8 N1 . . . . -1.9(2) no
C6 C7 C22 C23 . . . . 85.9(2) no
C6 C5 C4 Cl1 . . . . 179.06(16) no
C6 C5 C4 C3 . . . . -1.2(3) no
C6 C1 C2 C3 . . . . -0.5(4) no
C23 C24 C28 O1 . . . . -108.5(3) no
C5 N1 C9 C10 . . . . -68.5(3) no
C5 N1 C8 O2 . . . . -178.7(2) no
C5 N1 C8 C7 . . . . 3.3(2) no
C5 C6 C1 C2 . . . . 0.1(3) no
C5 C4 C3 C2 . . . . 0.8(4) no
C21 C25 C24 C23 . . . . -161.13(17) no
C21 C25 C24 C28 . . . . 73.8(3) no
C21 C20 C19 C18 . . . . 0.8(4) no
C21 C16 C17 C18 . . . . 1.9(4) no
C25 C7 C6 C5 . . . . -119.47(19) no
C25 C7 C6 C1 . . . . 65.7(3) no
C25 C7 C8 O2 . . . . -53.8(3) no
C25 C7 C8 N1 . . . . 124.16(18) no
C25 C7 C22 C23 . . . . -41.4(2) no
C25 C21 C20 C19 . . . . 179.7(2) no
C25 C21 C16 C17 . . . . 179.0(2) no
C25 C24 C28 O1 . . . . 12.5(4) no
C10 C15 C14 C13 . . . . -1.1(4) no
C9 N1 C5 C6 . . . . 170.86(18) no
C9 N1 C5 C4 . . . . -12.7(3) no
C9 N1 C8 O2 . . . . 6.4(3) no
C9 N1 C8 C7 . . . . -171.55(17) no
C9 C10 C11 C12 . . . . 177.5(2) no
C9 C10 C15 C14 . . . . -176.8(2) no
C8 C7 C6 C5 . . . . -0.2(2) no
C8 C7 C6 C1 . . . . -175.1(2) no
C8 C7 C25 C21 . . . . -65.5(2) no
C8 C7 C25 C24 . . . . 163.56(16) no
C8 C7 C22 C23 . . . . -157.29(18) no
C8 N1 C5 C6 . . . . -3.5(2) no
C8 N1 C5 C4 . . . . 173.0(2) no
C8 N1 C9 C10 . . . . 105.4(2) no
C24 C23 C22 C7 . . . . 23.7(2) no
C24 C23 C26 C27 . . . . -109.5(3) no
C12 C13 C14 C15 . . . . 0.7(4) no
C1 C6 C5 N1 . . . . 177.62(18) no
C1 C6 C5 C4 . . . . 0.7(3) no
C1 C2 C3 C4 . . . . 0.0(4) no
C22 C7 C6 C5 . . . . 123.58(19) no
C22 C7 C6 C1 . . . . -51.3(3) no
C22 C7 C25 C21 . . . . 174.19(18) no
C22 C7 C25 C24 . . . . 43.29(19) no
C22 C7 C8 O2 . . . . 57.1(3) no
C22 C7 C8 N1 . . . . -124.95(19) no
C22 C23 C24 C25 . . . . 3.8(2) no
C22 C23 C24 C28 . . . . 128.9(2) no
C22 C23 C26 C27 . . . . 131.3(3) no
C11 C10 C9 N1 . . . . 143.6(2) no
C11 C10 C15 C14 . . . . 0.8(3) no
C11 C12 C13 C14 . . . . -0.1(4) no
C15 C10 C9 N1 . . . . -38.9(3) no
C15 C10 C11 C12 . . . . -0.1(3) no
C20 C21 C25 C7 . . . . 111.5(2) no
C20 C21 C25 C24 . . . . -123.6(2) no
C20 C21 C16 C17 . . . . -1.0(3) no
C20 C19 C18 C17 . . . . 0.1(4) no
C16 C21 C25 C7 . . . . -68.5(3) no
C16 C21 C25 C24 . . . . 56.4(3) no
C16 C21 C20 C19 . . . . -0.3(3) no
C16 C17 C18 C19 . . . . -1.5(4) no
C13 C12 C11 C10 . . . . -0.2(4) no
C26 C23 C24 C25 . . . . -120.4(2) no
C26 C23 C24 C28 . . . . 4.6(3) no
C26 C23 C22 C7 . . . . 148.77(19) no
